data_7157662
loop_
_publ_author_name
'Greve, Eric'
'Lindeman, Sergey V.'
'Scartelli, Christina'
'Lin, Lin'
'Flaumenhaft, Robert'
'Dockendorff, Chris'

_publ_section_title
;
 Route exploration and synthesis of the reported pyridone-based PDI
 inhibitor STK076545.
;
_journal_issue 34
_journal_name_full 'Organic &amp; biomolecular chemistry'
_journal_page_first 6665
_journal_page_last 6681
_journal_paper_doi 10.1039/d0ob01205j
_journal_volume 18
_journal_year 2020
_chemical_formula_moiety 'C14 H13 N O4, 2(H2 O)'
_chemical_formula_sum 'C14 H17 N O6'
_chemical_formula_weight 295.28
_space_group_crystal_system monoclinic
_space_group_IT_number 15
_space_group_name_Hall '-C 2yc'
_space_group_name_H-M_alt 'C 1 2/c 1'
_atom_sites_solution_hydrogens mixed
_atom_sites_solution_primary iterative
_audit_creation_date 2019-04-24
_audit_creation_method
;
Olex2 1.2
(compiled 2018.05.29 svn.r3508 for OlexSys, GUI svn.r5506)
;
_audit_update_record
;
2020-05-14 deposited with the CCDC.	2020-08-13 downloaded from the CCDC.
;
_cell_angle_alpha 90
_cell_angle_beta 95.672(3)
_cell_angle_gamma 90
_cell_formula_units_Z 8
_cell_length_a 23.1618(8)
_cell_length_b 6.1459(2)
_cell_length_c 20.0176(6)
_cell_measurement_reflns_used 4399
_cell_measurement_temperature 99.8(3)
_cell_measurement_theta_max 70.2010
_cell_measurement_theta_min 4.4090
_cell_volume 2835.56(16)
_computing_cell_refinement 'CrysAlisPro 1.171.39.46 (Rigaku OD, 2018)'
_computing_data_collection 'CrysAlisPro 1.171.39.46 (Rigaku OD, 2018)'
_computing_data_reduction 'CrysAlisPro 1.171.39.46 (Rigaku OD, 2018)'
_computing_molecular_graphics 'Olex2 (Dolomanov et al., 2009)'
_computing_publication_material 'Olex2 (Dolomanov et al., 2009)'
_computing_structure_refinement 'ShelXL (Sheldrick, 2015)'
_computing_structure_solution 'olex2.solve (Bourhis et al., 2015)'
_diffrn_ambient_environment N~2~
_diffrn_ambient_temperature 99.8(3)
_diffrn_detector 'CCD plate'
_diffrn_detector_area_resol_mean 10.3756
_diffrn_detector_type Atlas
_diffrn_measured_fraction_theta_full 0.987
_diffrn_measured_fraction_theta_max 0.987
_diffrn_measurement_details
;
List of Runs (angles in degrees, time in seconds):

  # Type    Start    End  Width  t~exp~   \w     \q     \k     \f   Frames
#--------------------------------------------------------------------------
  1  \w   -116.00 -17.00   1.00    8.00    --  -41.71 -37.00   0.00   99
  2  \w    -83.00  38.00   1.00    8.00    --  -41.71  19.00-150.00  121
  3  \w     27.00 126.00   1.00   32.00    --  100.00 -45.00-150.00   99
  4  \w     94.00 173.00   1.00   32.00    --  100.00 125.00-150.00   79
  5  \w     17.00 110.00   1.00   32.00    --  100.00 -94.00 -30.00   93
  6  \w     72.00 176.00   1.00   32.00    --  100.00  30.00  30.00  104
  7  \w     74.00 173.00   1.00   32.00    --  100.00  45.00 -30.00   99
  8  \w     94.00 173.00   1.00   32.00    --  100.00 125.00-180.00   79
  9  \w     24.00 133.00   1.00   32.00    --  100.00 -77.00 120.00  109
 10  \w   -116.00 -17.00   1.00    8.00    --  -41.71 -37.00-180.00   99
 11  \w   -114.00 -14.00   1.00    8.00    --  -41.71 -57.00 120.00  100
 12  \w     47.00 178.00   1.00   32.00    --  100.00  15.00-180.00  131
 13  \w     71.00 172.00   1.00   32.00    --  100.00  61.00  60.00  101
 14  \w     71.00 170.00   1.00   32.00    --  100.00  61.00-150.00   99
;
_diffrn_measurement_device 'four-circle diffractometer'
_diffrn_measurement_device_type 'SuperNova, Dual, Cu at home/near, Atlas'
_diffrn_measurement_method '\w scans'
_diffrn_orient_matrix_type 'CrysAlisPro convention (1999,Acta A55,543-557)'
_diffrn_orient_matrix_UB_11 -0.0021223000
_diffrn_orient_matrix_UB_12 -0.0198173000
_diffrn_orient_matrix_UB_13 -0.0769381000
_diffrn_orient_matrix_UB_21 0.0644592000
_diffrn_orient_matrix_UB_22 -0.0666768000
_diffrn_orient_matrix_UB_23 0.0065901000
_diffrn_orient_matrix_UB_31 -0.0175367000
_diffrn_orient_matrix_UB_32 -0.2407786000
_diffrn_orient_matrix_UB_33 0.0045418000
_diffrn_radiation_monochromator mirror
_diffrn_radiation_probe x-ray
_diffrn_radiation_type CuK\a
_diffrn_radiation_wavelength 1.54184
_diffrn_reflns_av_R_equivalents 0.0388
_diffrn_reflns_av_unetI/netI 0.0263
_diffrn_reflns_Laue_measured_fraction_full 0.987
_diffrn_reflns_Laue_measured_fraction_max 0.987
_diffrn_reflns_limit_h_max 27
_diffrn_reflns_limit_h_min -28
_diffrn_reflns_limit_k_max 6
_diffrn_reflns_limit_k_min -7
_diffrn_reflns_limit_l_max 24
_diffrn_reflns_limit_l_min -24
_diffrn_reflns_number 12120
_diffrn_reflns_point_group_measured_fraction_full 0.987
_diffrn_reflns_point_group_measured_fraction_max 0.987
_diffrn_reflns_theta_full 70.721
_diffrn_reflns_theta_max 70.721
_diffrn_reflns_theta_min 3.836
_diffrn_source 'micro-focus sealed X-ray tube'
_diffrn_source_type 'SuperNova (Cu) X-ray Source'
_exptl_absorpt_coefficient_mu 0.922
_exptl_absorpt_correction_T_max 1.000
_exptl_absorpt_correction_T_min 0.709
_exptl_absorpt_correction_type gaussian
_exptl_absorpt_process_details
;
CrysAlisPro 1.171.39.46 (Rigaku Oxford Diffraction, 2018)
Numerical absorption correction based on gaussian integration over
			a multifaceted crystal model
Empirical absorption correction using spherical harmonics,
 implemented in SCALE3 ABSPACK scaling algorithm.
;
_exptl_crystal_colour colourless
_exptl_crystal_colour_primary colourless
_exptl_crystal_density_diffrn 1.383
_exptl_crystal_description plate
_exptl_crystal_F_000 1248
_exptl_crystal_size_max 0.369
_exptl_crystal_size_mid 0.196
_exptl_crystal_size_min 0.024
_refine_diff_density_max 0.263
_refine_diff_density_min -0.237
_refine_diff_density_rms 0.049
_refine_ls_extinction_method none
_refine_ls_goodness_of_fit_ref 1.037
_refine_ls_hydrogen_treatment mixed
_refine_ls_matrix_type full
_refine_ls_number_parameters 214
_refine_ls_number_reflns 2702
_refine_ls_number_restraints 0
_refine_ls_restrained_S_all 1.037
_refine_ls_R_factor_all 0.0492
_refine_ls_R_factor_gt 0.0414
_refine_ls_shift/su_max 0.000
_refine_ls_shift/su_mean 0.000
_refine_ls_structure_factor_coef Fsqd
_refine_ls_weighting_details 'w=1/[\s^2^(Fo^2^)+(0.0684P)^2^+1.8284P] where P=(Fo^2^+2Fc^2^)/3'
_refine_ls_weighting_scheme calc
_refine_ls_wR_factor_gt 0.1088
_refine_ls_wR_factor_ref 0.1174
_reflns_Friedel_coverage 0.000
_reflns_number_gt 2302
_reflns_number_total 2702
_reflns_threshold_expression 'I > 2\s(I)'
_cod_data_source_file d0ob01205j2.cif
_cod_data_source_block dock1m
_cod_depositor_comments 'Adding full bibliography for 7157660--7157663.cif.'
_cod_original_cell_volume 2835.54(16)
_cod_database_code 7157662
_shelx_shelxl_version_number 2018/1
_chemical_oxdiff_formula 'C14 H17 N O6'
_shelx_space_group_comment
;
The symmetry employed for this shelxl refinement is uniquely defined
by the following loop, which should always be used as a source of
symmetry information in preference to the above space-group names.
They are only intended as comments.
;
_reflns_odcompleteness_completeness 99.75
_reflns_odcompleteness_iscentric 1
_reflns_odcompleteness_theta 66.97
_olex2_refinement_description
;
1. Fixed Uiso
 At 1.2 times of:
  All C(H) groups
2.a Ternary CH refined with riding coordinates:
 C2(H2A), C3(H3)
2.b Aromatic/amide H refined with riding coordinates:
 C5(H5), C6(H6), C7(H7), C8(H8), C9(H9), C11(H11), C12(H12), C13(H13), C14(H14)
;
_olex2_date_sample_data_collection 2019-04-23
_olex2_date_sample_submission 2019-04-23
_olex2_submission_special_instructions 'No special instructions were received'
_oxdiff_exptl_absorpt_empirical_details
;
Empirical correction (ABSPACK) includes:
- Absorption correction using spherical harmonics
- Frame scaling
;
_oxdiff_exptl_absorpt_empirical_full_max 1.718
_oxdiff_exptl_absorpt_empirical_full_min 0.683

loop_
_space_group_symop_operation_xyz
'x, y, z'
'-x, y, -z+1/2'
'x+1/2, y+1/2, z'
'-x+1/2, y+1/2, -z+1/2'
'-x, -y, -z'
'x, -y, z-1/2'
'-x+1/2, -y+1/2, -z'
'x+1/2, -y+1/2, z-1/2'

loop_
_atom_site_label
_atom_site_type_symbol
_atom_site_fract_x
_atom_site_fract_y
_atom_site_fract_z
_atom_site_U_iso_or_equiv
_atom_site_adp_type
_atom_site_occupancy
_atom_site_site_symmetry_order
_atom_site_calc_flag
_atom_site_refinement_flags_posn
_atom_site_refinement_flags_adp
_atom_site_refinement_flags_occupancy
_atom_site_disorder_assembly
_atom_site_disorder_group
O1 O 0.43420(5) 0.55094(19) 0.27445(5) 0.0265(3) Uani 1 1 d . . . . .
O2 O 0.43379(5) 0.84264(18) 0.20708(6) 0.0274(3) Uani 1 1 d . . . . .
H2 H 0.4371(11) 0.923(4) 0.2459(13) 0.047(6) Uiso 1 1 d . . . . .
O3 O 0.44990(5) 0.71211(18) 0.00951(5) 0.0260(3) Uani 1 1 d . . . . .
O4 O 0.41390(5) 0.28485(18) 0.16705(6) 0.0254(3) Uani 1 1 d . . . . .
H4 H 0.4338(12) 0.214(5) 0.1380(14) 0.058(7) Uiso 1 1 d . . . . .
N1 N 0.37786(5) 0.4864(2) 0.03892(6) 0.0210(3) Uani 1 1 d . . . . .
C1 C 0.43089(6) 0.6337(3) 0.21911(8) 0.0225(3) Uani 1 1 d . . . . .
C2 C 0.42468(7) 0.5050(2) 0.15395(8) 0.0218(3) Uani 1 1 d . . . . .
H2A H 0.462485 0.513551 0.133896 0.026 Uiso 1 1 calc R . . . .
C3 C 0.37760(6) 0.6063(2) 0.10331(7) 0.0209(3) Uani 1 1 d . . . . .
H3 H 0.390414 0.758213 0.094711 0.025 Uiso 1 1 calc R . . . .
C4 C 0.31725(6) 0.6228(2) 0.12587(7) 0.0218(3) Uani 1 1 d . . . . .
C5 C 0.28094(7) 0.7826(3) 0.09579(9) 0.0289(4) Uani 1 1 d . . . . .
H5 H 0.294472 0.872369 0.061975 0.035 Uiso 1 1 calc R . . . .
C6 C 0.22551(8) 0.8135(3) 0.11420(10) 0.0350(4) Uani 1 1 d . . . . .
H6 H 0.201445 0.924107 0.093259 0.042 Uiso 1 1 calc R . . . .
C7 C 0.20512(7) 0.6833(3) 0.16306(9) 0.0323(4) Uani 1 1 d . . . . .
H7 H 0.167091 0.704064 0.175850 0.039 Uiso 1 1 calc R . . . .
C8 C 0.24049(8) 0.5225(3) 0.19320(9) 0.0335(4) Uani 1 1 d . . . . .
H8 H 0.226542 0.432241 0.226626 0.040 Uiso 1 1 calc R . . . .
C9 C 0.29647(7) 0.4920(3) 0.17486(8) 0.0288(4) Uani 1 1 d . . . . .
H9 H 0.320485 0.381407 0.195923 0.035 Uiso 1 1 calc R . . . .
C10 C 0.41710(6) 0.5528(3) -0.00524(7) 0.0219(3) Uani 1 1 d . . . . .
C11 C 0.41695(7) 0.4302(3) -0.06591(8) 0.0247(3) Uani 1 1 d . . . . .
H11 H 0.441737 0.473603 -0.098583 0.030 Uiso 1 1 calc R . . . .
C12 C 0.38236(7) 0.2534(3) -0.07815(8) 0.0265(4) Uani 1 1 d . . . . .
H12 H 0.383714 0.172988 -0.118497 0.032 Uiso 1 1 calc R . . . .
C13 C 0.34431(8) 0.1893(3) -0.03071(8) 0.0283(4) Uani 1 1 d . . . . .
H13 H 0.319897 0.065971 -0.038750 0.034 Uiso 1 1 calc R . . . .
C14 C 0.34327(7) 0.3069(3) 0.02643(8) 0.0263(3) Uani 1 1 d . . . . .
H14 H 0.317966 0.264039 0.058609 0.032 Uiso 1 1 calc R . . . .
O2W O 0.48488(5) 0.0931(2) 0.08097(6) 0.0261(3) Uani 1 1 d . . . . .
H2WA H 0.4724(11) -0.031(5) 0.0639(13) 0.051(7) Uiso 1 1 d . . . . .
H2WB H 0.5044(12) 0.157(4) 0.0498(13) 0.054(7) Uiso 1 1 d . . . . .
O1W O 0.43598(5) 0.10115(19) 0.30547(6) 0.0263(3) Uani 1 1 d . . . . .
H1WA H 0.4389(10) 0.233(4) 0.2870(12) 0.043(6) Uiso 1 1 d . . . . .
H1WB H 0.4631(12) 0.096(4) 0.3403(14) 0.055(7) Uiso 1 1 d . . . . .

loop_
_atom_site_aniso_label
_atom_site_aniso_U_11
_atom_site_aniso_U_22
_atom_site_aniso_U_33
_atom_site_aniso_U_23
_atom_site_aniso_U_13
_atom_site_aniso_U_12
O1 0.0337(6) 0.0246(6) 0.0213(5) 0.0016(5) 0.0024(4) 0.0001(5)
O2 0.0406(7) 0.0186(5) 0.0226(6) -0.0009(5) 0.0011(5) -0.0014(5)
O3 0.0291(6) 0.0239(6) 0.0256(6) -0.0022(4) 0.0056(4) -0.0059(4)
O4 0.0341(6) 0.0171(5) 0.0256(6) 0.0010(4) 0.0050(5) 0.0033(4)
N1 0.0254(6) 0.0190(6) 0.0188(6) 0.0004(5) 0.0028(5) 0.0000(5)
C1 0.0221(7) 0.0221(8) 0.0233(7) 0.0001(6) 0.0015(6) 0.0004(6)
C2 0.0242(7) 0.0182(7) 0.0232(7) 0.0015(6) 0.0031(6) 0.0000(6)
C3 0.0257(7) 0.0169(7) 0.0202(7) 0.0005(6) 0.0025(6) -0.0017(6)
C4 0.0246(7) 0.0198(7) 0.0208(7) -0.0045(6) 0.0020(6) -0.0011(6)
C5 0.0301(8) 0.0238(8) 0.0327(9) 0.0032(7) 0.0030(7) 0.0002(6)
C6 0.0291(9) 0.0322(9) 0.0430(10) -0.0011(8) -0.0003(7) 0.0052(7)
C7 0.0244(8) 0.0379(10) 0.0347(9) -0.0116(8) 0.0032(6) -0.0007(7)
C8 0.0320(9) 0.0405(10) 0.0293(9) 0.0015(8) 0.0098(7) -0.0048(7)
C9 0.0294(8) 0.0301(9) 0.0273(8) 0.0054(7) 0.0040(6) 0.0013(6)
C10 0.0225(7) 0.0215(7) 0.0218(7) 0.0025(6) 0.0026(5) 0.0012(6)
C11 0.0259(7) 0.0272(8) 0.0212(7) 0.0010(6) 0.0036(6) 0.0019(6)
C12 0.0300(8) 0.0254(8) 0.0239(8) -0.0034(6) 0.0012(6) 0.0040(6)
C13 0.0345(8) 0.0216(8) 0.0288(8) -0.0028(7) 0.0029(6) -0.0068(7)
C14 0.0319(8) 0.0212(8) 0.0262(8) 0.0012(6) 0.0047(6) -0.0056(6)
O2W 0.0327(6) 0.0214(6) 0.0249(6) -0.0027(5) 0.0064(5) -0.0026(5)
O1W 0.0325(6) 0.0214(6) 0.0247(6) 0.0014(5) 0.0008(5) -0.0004(5)

loop_
_atom_type_symbol
_atom_type_description
_atom_type_scat_dispersion_real
_atom_type_scat_dispersion_imag
_atom_type_scat_source
C C 0.0181 0.0091 'International Tables Vol C Tables 4.2.6.8 and 6.1.1.4'
H H 0.0000 0.0000 'International Tables Vol C Tables 4.2.6.8 and 6.1.1.4'
N N 0.0311 0.0180 'International Tables Vol C Tables 4.2.6.8 and 6.1.1.4'
O O 0.0492 0.0322 'International Tables Vol C Tables 4.2.6.8 and 6.1.1.4'

loop_
_exptl_crystal_face_index_h
_exptl_crystal_face_index_k
_exptl_crystal_face_index_l
_exptl_crystal_face_perp_dist
-7 0 -11 0.0134
7 0 11 0.0104
2 -4 0 0.1719
-2 4 0 0.1719
15 0 -3 0.0883
-15 0 3 0.0883

loop_
_geom_angle_atom_site_label_1
_geom_angle_atom_site_label_2
_geom_angle_atom_site_label_3
_geom_angle
_geom_angle_site_symmetry_1
_geom_angle_site_symmetry_3
_geom_angle_publ_flag
C10 N1 C3 117.72(12) . . ?
C14 N1 C3 120.31(12) . . ?
C14 N1 C10 121.80(13) . . ?
O1 C1 O2 125.36(14) . . ?
O1 C1 C2 123.84(14) . . ?
O2 C1 C2 110.77(13) . . ?
O4 C2 C1 110.14(12) . . ?
O4 C2 C3 112.56(12) . . ?
C1 C2 C3 110.74(12) . . ?
N1 C3 C2 107.86(12) . . ?
N1 C3 C4 112.03(12) . . ?
C4 C3 C2 116.35(12) . . ?
C5 C4 C3 117.04(14) . . ?
C9 C4 C3 124.45(14) . . ?
C9 C4 C5 118.50(15) . . ?
C6 C5 C4 121.25(16) . . ?
C7 C6 C5 120.00(17) . . ?
C6 C7 C8 119.55(16) . . ?
C7 C8 C9 120.47(16) . . ?
C4 C9 C8 120.23(16) . . ?
O3 C10 N1 119.83(14) . . ?
O3 C10 C11 124.13(14) . . ?
N1 C10 C11 116.04(14) . . ?
C12 C11 C10 121.80(14) . . ?
C11 C12 C13 119.84(15) . . ?
C14 C13 C12 118.86(15) . . ?
C13 C14 N1 121.59(15) . . ?

loop_
_geom_bond_atom_site_label_1
_geom_bond_atom_site_label_2
_geom_bond_distance
_geom_bond_site_symmetry_2
_geom_bond_publ_flag
O1 C1 1.2144(19) . ?
O2 C1 1.310(2) . ?
O3 C10 1.257(2) . ?
O4 C2 1.4050(18) . ?
N1 C3 1.4851(19) . ?
N1 C10 1.3901(19) . ?
N1 C14 1.372(2) . ?
C1 C2 1.520(2) . ?
C2 C3 1.545(2) . ?
C3 C4 1.514(2) . ?
C4 C5 1.391(2) . ?
C4 C9 1.390(2) . ?
C5 C6 1.383(2) . ?
C6 C7 1.382(3) . ?
C7 C8 1.383(3) . ?
C8 C9 1.395(2) . ?
C10 C11 1.429(2) . ?
C11 C12 1.358(2) . ?
C12 C13 1.414(2) . ?
C13 C14 1.355(2) . ?

loop_
_geom_hbond_atom_site_label_D
_geom_hbond_atom_site_label_H
_geom_hbond_atom_site_label_A
_geom_hbond_distance_DH
_geom_hbond_distance_HA
_geom_hbond_distance_DA
_geom_hbond_angle_DHA
_geom_hbond_site_symmetry_A
_geom_hbond_publ_flag
O2 H2 O1W 0.92(3) 1.62(3) 2.5272(16) 169(2) 1_565 yes
O4 H4 O2W 0.89(3) 1.88(3) 2.7606(16) 171(3) . yes
O2W H2WA O3 0.87(3) 1.96(3) 2.8204(17) 169(2) 1_545 yes
O2W H2WB O3 0.90(3) 1.85(3) 2.7454(16) 175(2) 5_665 yes
O1W H1WA O1 0.89(3) 1.97(3) 2.8327(17) 161(2) . yes
O1W H1WA O4 0.89(3) 2.44(2) 2.9889(16) 120.4(19) . yes
O1W H1WB O2W 0.89(3) 1.89(3) 2.7761(17) 175(2) 2_655 yes

loop_
_exptl_oxdiff_crystal_face_indexfrac_h
_exptl_oxdiff_crystal_face_indexfrac_k
_exptl_oxdiff_crystal_face_indexfrac_l
_exptl_oxdiff_crystal_face_x
_exptl_oxdiff_crystal_face_y
_exptl_oxdiff_crystal_face_z
-6.9949 -0.0006 -11.0010 0.8613 -0.5233 0.0728
6.9949 0.0006 11.0010 -0.8613 0.5233 -0.0728
1.9942 -4.0020 0.0113 0.0742 0.3955 0.9287
-1.9942 4.0020 -0.0113 -0.0742 -0.3955 -0.9287
15.0007 -0.0005 -2.9898 0.1982 0.9473 -0.2765
-15.0007 0.0005 2.9898 -0.1982 -0.9473 0.2765
